data_4510350
loop_
_publ_author_name
'Cao, Li-Hui'
'Wei, Yong-Li'
'Yang, Yang'
'Xu, Hong'
'Zang, Shuang-Quan'
'Hou, Hong-Wei'
'Mak, Thomas C. W.'

_publ_section_title
;
 Crystal Structures and Properties of Cd(II) Coordination Polymers
 Supported by a New Chiral Aromatic Polycarboxylate Ligand
;
_journal_issue 4
_journal_name_full 'Crystal Growth &amp; Design'
_journal_page_first 1827
_journal_paper_doi 10.1021/cg401935z
_journal_volume 14
_journal_year 2014
_chemical_absolute_configuration unk
_chemical_formula_moiety 'C52 H46 Cd3 N8 O14'
_chemical_formula_sum 'C52 H46 Cd3 N8 O14'
_chemical_formula_weight 1344.17
_chemical_name_systematic
; 
 ? 
;
_space_group_IT_number 5
_symmetry_cell_setting monoclinic
_symmetry_space_group_name_Hall 'C 2y'
_symmetry_space_group_name_H-M 'C 1 2 1'
_atom_sites_solution_hydrogens geom
_atom_sites_solution_primary direct
_atom_sites_solution_secondary difmap
_audit_creation_method SHELXL-97
_cell_angle_alpha 90.00
_cell_angle_beta 99.863(5)
_cell_angle_gamma 90.00
_cell_formula_units_Z 2
_cell_length_a 18.7884(8)
_cell_length_b 10.2572(4)
_cell_length_c 13.2908(7)
_cell_measurement_reflns_used 2338
_cell_measurement_temperature 293(2)
_cell_measurement_theta_max 29.1392
_cell_measurement_theta_min 2.8510
_cell_volume 2523.5(2)
_computing_cell_refinement 'Bruker XSCANS'
_computing_data_collection 'Bruker XSCANS'
_computing_data_reduction 'Bruker SHELXTL'
_computing_molecular_graphics 'Bruker SHELXTL'
_computing_publication_material 'Bruker SHELXTL'
_computing_structure_refinement 'SHELXL-97 (Sheldrick, 1997)'
_computing_structure_solution 'SHELXS-97 (Sheldrick, 1990)'
_diffrn_ambient_temperature 293(2)
_diffrn_measured_fraction_theta_full 0.998
_diffrn_measured_fraction_theta_max 0.998
_diffrn_measurement_device_type 'Bruker P4'
_diffrn_measurement_method '\w scans'
_diffrn_radiation_monochromator graphite
_diffrn_radiation_source 'fine-focus sealed tube'
_diffrn_radiation_type MoK\a
_diffrn_radiation_wavelength 0.71073
_diffrn_reflns_av_R_equivalents 0.0356
_diffrn_reflns_av_sigmaI/netI 0.0647
_diffrn_reflns_limit_h_max 21
_diffrn_reflns_limit_h_min -22
_diffrn_reflns_limit_k_max 8
_diffrn_reflns_limit_k_min -12
_diffrn_reflns_limit_l_max 15
_diffrn_reflns_limit_l_min -12
_diffrn_reflns_number 4966
_diffrn_reflns_theta_full 24.98
_diffrn_reflns_theta_max 24.98
_diffrn_reflns_theta_min 2.86
_exptl_absorpt_coefficient_mu 1.330
_exptl_absorpt_correction_T_max 0.7768
_exptl_absorpt_correction_T_min 0.7496
_exptl_absorpt_correction_type multi-scan
_exptl_absorpt_process_details 'SADABS(Bruker, 2005)'
_exptl_crystal_colour colorless
_exptl_crystal_density_diffrn 1.769
_exptl_crystal_density_method 'not measured'
_exptl_crystal_description block
_exptl_crystal_F_000 1340
_exptl_crystal_size_max 0.23
_exptl_crystal_size_mid 0.22
_exptl_crystal_size_min 0.20
_refine_diff_density_max 0.405
_refine_diff_density_min -0.502
_refine_diff_density_rms 0.100
_refine_ls_abs_structure_details 'Flack H D (1983), Acta Cryst. A39, 876-881'
_refine_ls_abs_structure_Flack 0.02(3)
_refine_ls_extinction_method none
_refine_ls_goodness_of_fit_ref 1.031
_refine_ls_hydrogen_treatment constr
_refine_ls_matrix_type full
_refine_ls_number_parameters 337
_refine_ls_number_reflns 3062
_refine_ls_number_restraints 493
_refine_ls_restrained_S_all 0.985
_refine_ls_R_factor_all 0.0436
_refine_ls_R_factor_gt 0.0372
_refine_ls_shift/su_max 0.001
_refine_ls_shift/su_mean 0.000
_refine_ls_structure_factor_coef Fsqd
_refine_ls_weighting_details 'calc w=1/[\s^2^(Fo^2^)+(0.0209P)^2^+0.0000P] where P=(Fo^2^+2Fc^2^)/3'
_refine_ls_weighting_scheme calc
_refine_ls_wR_factor_gt 0.0653
_refine_ls_wR_factor_ref 0.0679
_reflns_number_gt 2800
_reflns_number_total 3062
_reflns_threshold_expression >2sigma(I)
_cod_data_source_file cg401935z_si_002.cif
_cod_data_source_block complex4
_cod_depositor_comments
;
The following automatic conversions were performed:

'_symmetry_cell_setting' value 'Monoclinic' changed to 'monoclinic'
according to
/usr/data/users/saulius/automatic-downloads/current/ACS/lib/dictionaries/cif_core.dic
dictionary named 'cif_core.dic' version 2.4.2 from 2011-04-26.

Automatic conversion script
Id: cif_fix_values 2281 2013-09-26 08:29:07Z andrius 
;
_cod_original_sg_symbol_Hall 'C 2y '
_cod_original_sg_symbol_H-M 'C 2'
_cod_database_code 4510350

loop_
_symmetry_equiv_pos_as_xyz
'x, y, z'
'-x, y, -z'
'x+1/2, y+1/2, z'
'-x+1/2, y+1/2, -z'

loop_
_atom_site_label
_atom_site_type_symbol
_atom_site_fract_x
_atom_site_fract_y
_atom_site_fract_z
_atom_site_U_iso_or_equiv
_atom_site_adp_type
_atom_site_occupancy
_atom_site_symmetry_multiplicity
_atom_site_calc_flag
_atom_site_refinement_flags
Cd1 Cd 0.5000 -0.00809(7) 0.5000 0.02094(18) Uani 1 2 d S
Cd2 Cd 0.46552(2) -0.22978(5) 0.70072(3) 0.02189(13) Uani 1 1 d .
O1 O 0.3934(2) -0.0635(5) 0.7349(4) 0.0312(13) Uani 1 1 d .
O2 O 0.4774(2) 0.0430(5) 0.6700(3) 0.0282(12) Uani 1 1 d .
O3 O 0.4712(2) 0.5411(6) 0.7041(4) 0.0438(15) Uani 1 1 d .
O4 O 0.3776(3) 0.6292(5) 0.7568(5) 0.0401(15) Uani 1 1 d .
O5 O 0.1544(2) 0.1495(5) 0.7091(4) 0.0312(13) Uani 1 1 d .
O6 O 0.0523(2) 0.3134(4) 0.5976(3) 0.0238(11) Uani 1 1 d .
O7 O 0.1046(2) 0.2869(6) 0.4609(3) 0.0333(13) Uani 1 1 d .
C15 C 0.7211(4) 0.1553(8) 0.5938(6) 0.0318(11) Uani 1 1 d U
H15 H 0.7697 0.1658 0.5894 0.038 Uiso 1 1 calc R
N2 N 0.6052(3) 0.0967(7) 0.5595(4) 0.0314(16) Uani 1 1 d .
N3 N 0.5399(3) -0.1972(6) 0.8488(4) 0.0289(16) Uani 1 1 d .
C24 C 0.6099(4) -0.2243(11) 1.0014(5) 0.0401(12) Uani 1 1 d U
H24 H 0.6334 -0.2621 1.0616 0.048 Uiso 1 1 calc R
C1 C 0.4207(3) 0.0390(8) 0.7070(5) 0.0225(14) Uani 1 1 d U
C2 C 0.4096(4) 0.5307(8) 0.7322(5) 0.0269(15) Uani 1 1 d U
C3 C 0.3804(4) 0.1652(7) 0.7207(5) 0.0214(13) Uani 1 1 d U
C4 C 0.4139(3) 0.2864(8) 0.7193(4) 0.0228(13) Uani 1 1 d U
H4 H 0.4614 0.2910 0.7084 0.027 Uiso 1 1 calc R
C5 C 0.3775(4) 0.3991(8) 0.7340(5) 0.0234(14) Uani 1 1 d U
C6 C 0.3042(4) 0.3884(8) 0.7455(5) 0.0237(14) Uani 1 1 d U
H6 H 0.2783 0.4635 0.7544 0.028 Uiso 1 1 calc R
C7 C 0.2706(3) 0.2696(9) 0.7438(4) 0.0223(11) Uani 1 1 d U
C8 C 0.3096(3) 0.1585(8) 0.7324(5) 0.0224(13) Uani 1 1 d U
H8 H 0.2874 0.0775 0.7326 0.027 Uiso 1 1 calc R
C9 C 0.1915(3) 0.2609(9) 0.7559(5) 0.0285(13) Uani 1 1 d U
H9A H 0.1889 0.2598 0.8282 0.034 Uiso 1 1 calc R
H9B H 0.1667 0.3387 0.7268 0.034 Uiso 1 1 calc R
C10 C 0.1449(3) 0.1505(7) 0.6014(5) 0.0275(15) Uani 1 1 d U
H10 H 0.1923 0.1578 0.5805 0.033 Uiso 1 1 calc R
C11 C 0.0964(3) 0.2571(9) 0.5504(5) 0.0260(15) Uani 1 1 d U
C12 C 0.1108(4) 0.0157(9) 0.5652(5) 0.051(2) Uani 1 1 d U
H12A H 0.1436 -0.0530 0.5911 0.076 Uiso 1 1 calc R
H12B H 0.1015 0.0127 0.4920 0.076 Uiso 1 1 calc R
H12C H 0.0663 0.0046 0.5905 0.076 Uiso 1 1 calc R
C13 C 0.6720(4) 0.0863(9) 0.5294(6) 0.0354(18) Uani 1 1 d U
H13 H 0.6814 0.0390 0.4735 0.042 Uiso 1 1 calc R
C14 C 0.6167(4) 0.1698(8) 0.6423(6) 0.0352(15) Uani 1 1 d U
H14 H 0.5810 0.1929 0.6794 0.042 Uiso 1 1 calc R
N1 N 0.6862(3) 0.2071(7) 0.6670(4) 0.0318(11) Uani 1 1 d .
C16 C 0.7184(3) 0.2894(9) 0.7534(5) 0.0416(15) Uani 1 1 d U
H16A H 0.7150 0.3801 0.7327 0.050 Uiso 1 1 calc R
H16B H 0.7691 0.2677 0.7729 0.050 Uiso 1 1 calc R
C17 C 0.6815(3) 0.2712(11) 0.8425(5) 0.0390(13) Uani 1 1 d U
C18 C 0.6902(4) 0.1555(9) 0.8993(6) 0.0407(15) Uani 1 1 d U
H18 H 0.7224 0.0932 0.8832 0.049 Uiso 1 1 calc R
C19 C 0.6530(4) 0.1303(9) 0.9778(6) 0.0426(15) Uani 1 1 d U
C20 C 0.6081(4) 0.2253(9) 1.0043(6) 0.0516(17) Uani 1 1 d U
H20 H 0.5846 0.2123 1.0597 0.062 Uiso 1 1 calc R
C21 C 0.5974(5) 0.3406(10) 0.9490(6) 0.0554(17) Uani 1 1 d U
H21 H 0.5656 0.4032 0.9655 0.066 Uiso 1 1 calc R
C22 C 0.6348(4) 0.3617(9) 0.8685(6) 0.0502(16) Uani 1 1 d U
H22 H 0.6278 0.4392 0.8318 0.060 Uiso 1 1 calc R
C23 C 0.6594(4) 0.0027(9) 1.0314(5) 0.0465(15) Uani 1 1 d U
H23A H 0.7094 -0.0254 1.0423 0.056 Uiso 1 1 calc R
H23B H 0.6451 0.0128 1.0977 0.056 Uiso 1 1 calc R
N4 N 0.6140(3) -0.0979(7) 0.9727(5) 0.0401(12) Uani 1 1 d .
C25 C 0.5712(4) -0.0864(9) 0.8815(5) 0.0335(14) Uani 1 1 d U
H25 H 0.5643 -0.0087 0.8451 0.040 Uiso 1 1 calc R
C26 C 0.5639(4) -0.2858(9) 0.9232(6) 0.0428(18) Uani 1 1 d U
H26 H 0.5514 -0.3736 0.9217 0.051 Uiso 1 1 calc R

loop_
_atom_site_aniso_label
_atom_site_aniso_U_11
_atom_site_aniso_U_22
_atom_site_aniso_U_33
_atom_site_aniso_U_23
_atom_site_aniso_U_13
_atom_site_aniso_U_12
Cd1 0.0212(4) 0.0181(4) 0.0231(4) 0.000 0.0025(3) 0.000
Cd2 0.0242(2) 0.0158(3) 0.0260(3) 0.0003(3) 0.00507(19) -0.0012(3)
O1 0.036(3) 0.019(3) 0.042(3) 0.002(3) 0.016(3) 0.002(3)
O2 0.023(2) 0.032(3) 0.030(3) -0.006(3) 0.007(2) 0.006(2)
O3 0.039(3) 0.025(3) 0.072(4) -0.003(3) 0.025(3) -0.008(3)
O4 0.041(3) 0.010(3) 0.072(4) -0.004(3) 0.018(3) -0.002(3)
O5 0.032(3) 0.033(3) 0.028(3) 0.004(3) 0.004(2) -0.004(3)
O6 0.016(2) 0.021(3) 0.035(3) 0.005(2) 0.009(2) 0.007(2)
O7 0.029(2) 0.045(4) 0.027(2) 0.009(3) 0.0061(19) -0.003(3)
C15 0.024(2) 0.041(3) 0.030(2) -0.004(2) 0.0045(18) -0.005(2)
N2 0.027(3) 0.041(5) 0.026(3) -0.002(3) 0.003(3) -0.008(3)
N3 0.032(3) 0.027(5) 0.025(3) 0.002(3) -0.001(2) 0.001(3)
C24 0.045(2) 0.043(3) 0.029(2) 0.004(3) -0.002(2) 0.001(3)
C1 0.023(3) 0.022(3) 0.022(3) -0.002(3) 0.000(2) 0.000(3)
C2 0.029(3) 0.021(3) 0.030(3) 0.000(3) 0.003(3) -0.002(3)
C3 0.023(3) 0.018(3) 0.023(3) 0.000(3) 0.003(2) 0.003(3)
C4 0.021(2) 0.020(3) 0.028(2) -0.002(3) 0.007(2) -0.002(3)
C5 0.027(3) 0.018(3) 0.025(3) 0.004(3) 0.004(2) -0.002(3)
C6 0.027(3) 0.024(3) 0.022(3) -0.003(3) 0.008(2) 0.001(3)
C7 0.023(2) 0.020(2) 0.024(2) -0.001(3) 0.006(2) -0.001(3)
C8 0.022(2) 0.022(3) 0.023(3) -0.002(3) 0.002(2) -0.003(3)
C9 0.024(2) 0.027(3) 0.035(3) -0.003(3) 0.006(2) 0.001(3)
C10 0.028(3) 0.025(3) 0.028(3) -0.003(3) -0.001(3) -0.001(3)
C11 0.019(3) 0.026(4) 0.031(3) -0.001(4) -0.003(3) -0.004(3)
C12 0.071(5) 0.040(6) 0.038(4) -0.005(4) -0.001(4) 0.004(5)
C13 0.033(3) 0.046(4) 0.028(3) -0.004(3) 0.008(3) -0.005(3)
C14 0.032(3) 0.038(3) 0.037(3) -0.007(3) 0.008(3) -0.004(3)
N1 0.024(2) 0.041(3) 0.030(2) -0.004(2) 0.0045(18) -0.005(2)
C16 0.040(3) 0.041(3) 0.043(3) -0.004(3) 0.002(2) -0.007(3)
C17 0.040(3) 0.042(3) 0.035(3) -0.007(3) 0.005(2) 0.002(3)
C18 0.046(3) 0.038(3) 0.038(3) -0.006(3) 0.004(3) 0.001(3)
C19 0.051(3) 0.042(3) 0.033(3) -0.004(3) 0.001(3) 0.000(3)
C20 0.064(3) 0.052(4) 0.038(3) -0.003(3) 0.007(3) 0.005(3)
C21 0.067(3) 0.051(4) 0.049(3) -0.002(3) 0.013(3) 0.012(3)
C22 0.059(3) 0.045(3) 0.047(3) -0.001(3) 0.010(3) 0.003(3)
C23 0.057(3) 0.046(3) 0.032(3) -0.004(3) -0.003(3) -0.001(3)
N4 0.045(2) 0.043(3) 0.029(2) 0.004(3) -0.002(2) 0.001(3)
C25 0.040(3) 0.034(3) 0.025(3) 0.003(3) 0.003(3) 0.005(3)
C26 0.044(4) 0.041(4) 0.041(4) 0.009(4) 0.002(3) -0.005(3)

loop_
_atom_type_symbol
_atom_type_description
_atom_type_scat_dispersion_real
_atom_type_scat_dispersion_imag
_atom_type_scat_source
C C 0.0033 0.0016 'International Tables Vol C Tables 4.2.6.8 and 6.1.1.4'
H H 0.0000 0.0000 'International Tables Vol C Tables 4.2.6.8 and 6.1.1.4'
N N 0.0061 0.0033 'International Tables Vol C Tables 4.2.6.8 and 6.1.1.4'
O O 0.0106 0.0060 'International Tables Vol C Tables 4.2.6.8 and 6.1.1.4'
Cd Cd -0.8075 1.2024 'International Tables Vol C Tables 4.2.6.8 and 6.1.1.4'

loop_
_geom_angle_atom_site_label_1
_geom_angle_atom_site_label_2
_geom_angle_atom_site_label_3
_geom_angle
_geom_angle_site_symmetry_1
_geom_angle_site_symmetry_3
N2 Cd1 N2 123.4(3) . 2_656
N2 Cd1 O6 144.61(18) . 4_546
N2 Cd1 O6 85.43(19) 2_656 4_546
N2 Cd1 O6 85.43(19) . 3_545
N2 Cd1 O6 144.61(18) 2_656 3_545
O6 Cd1 O6 78.1(2) 4_546 3_545
N2 Cd1 O2 81.59(17) . .
N2 Cd1 O2 86.65(17) 2_656 .
O6 Cd1 O2 123.83(15) 4_546 .
O6 Cd1 O2 77.22(16) 3_545 .
N2 Cd1 O2 86.65(17) . 2_656
N2 Cd1 O2 81.59(17) 2_656 2_656
O6 Cd1 O2 77.22(16) 4_546 2_656
O6 Cd1 O2 123.83(15) 3_545 2_656
O2 Cd1 O2 155.0(3) . 2_656
N3 Cd2 O1 90.9(2) . .
N3 Cd2 O7 166.4(2) . 4_546
O1 Cd2 O7 82.34(19) . 4_546
N3 Cd2 O6 95.40(16) . 3_545
O1 Cd2 O6 118.24(17) . 3_545
O7 Cd2 O6 77.69(14) 4_546 3_545
N3 Cd2 O3 96.5(2) . 1_545
O1 Cd2 O3 140.62(16) . 1_545
O7 Cd2 O3 96.2(2) 4_546 1_545
O6 Cd2 O3 99.54(16) 3_545 1_545
N3 Cd2 O4 100.1(2) . 1_545
O1 Cd2 O4 85.71(18) . 1_545
O7 Cd2 O4 91.13(19) 4_546 1_545
O6 Cd2 O4 151.25(17) 3_545 1_545
O3 Cd2 O4 54.93(16) 1_545 1_545
N3 Cd2 C2 101.4(2) . 1_545
O1 Cd2 C2 112.7(2) . 1_545
O7 Cd2 C2 92.0(2) 4_546 1_545
O6 Cd2 C2 125.67(19) 3_545 1_545
O3 Cd2 C2 27.90(16) 1_545 1_545
O4 Cd2 C2 27.17(18) 1_545 1_545
C1 O1 Cd2 106.5(4) . .
C1 O2 Cd1 131.1(4) . .
C2 O3 Cd2 92.8(4) . 1_565
C2 O4 Cd2 91.0(4) . 1_565
C10 O5 C9 113.9(5) . .
C11 O6 Cd2 141.8(5) . 3_455
C11 O6 Cd1 109.2(4) . 3_455
Cd2 O6 Cd1 101.64(14) 3_455 3_455
C11 O7 Cd2 135.4(4) . 4_556
C13 C15 N1 107.2(6) . .
C13 C15 H15 126.4 . .
N1 C15 H15 126.4 . .
C14 N2 C13 104.9(6) . .
C14 N2 Cd1 124.7(5) . .
C13 N2 Cd1 129.8(5) . .
C25 N3 C26 105.2(6) . .
C25 N3 Cd2 126.5(5) . .
C26 N3 Cd2 128.3(5) . .
N4 C24 C26 106.4(7) . .
N4 C24 H24 126.8 . .
C26 C24 H24 126.8 . .
O2 C1 O1 124.3(7) . .
O2 C1 C3 119.5(7) . .
O1 C1 C3 116.2(5) . .
O4 C2 O3 120.6(7) . .
O4 C2 C5 121.2(6) . .
O3 C2 C5 118.2(6) . .
O4 C2 Cd2 61.8(4) . 1_565
O3 C2 Cd2 59.3(4) . 1_565
C5 C2 Cd2 172.2(5) . 1_565
C8 C3 C4 119.7(7) . .
C8 C3 C1 118.9(7) . .
C4 C3 C1 121.4(6) . .
C5 C4 C3 120.8(5) . .
C5 C4 H4 119.6 . .
C3 C4 H4 119.6 . .
C4 C5 C6 117.9(7) . .
C4 C5 C2 123.4(6) . .
C6 C5 C2 118.6(7) . .
C7 C6 C5 121.4(7) . .
C7 C6 H6 119.3 . .
C5 C6 H6 119.3 . .
C6 C7 C8 119.0(5) . .
C6 C7 C9 120.3(7) . .
C8 C7 C9 120.7(7) . .
C3 C8 C7 121.2(7) . .
C3 C8 H8 119.4 . .
C7 C8 H8 119.4 . .
O5 C9 C7 114.3(6) . .
O5 C9 H9A 108.7 . .
C7 C9 H9A 108.7 . .
O5 C9 H9B 108.7 . .
C7 C9 H9B 108.7 . .
H9A C9 H9B 107.6 . .
O5 C10 C11 115.0(6) . .
O5 C10 C12 106.2(6) . .
C11 C10 C12 108.6(6) . .
O5 C10 H10 109.0 . .
C11 C10 H10 109.0 . .
C12 C10 H10 109.0 . .
O6 C11 O7 123.6(7) . .
O6 C11 C10 120.4(6) . .
O7 C11 C10 115.9(6) . .
C10 C12 H12A 109.5 . .
C10 C12 H12B 109.5 . .
H12A C12 H12B 109.5 . .
C10 C12 H12C 109.5 . .
H12A C12 H12C 109.5 . .
H12B C12 H12C 109.5 . .
C15 C13 N2 109.4(6) . .
C15 C13 H13 125.3 . .
N2 C13 H13 125.3 . .
N2 C14 N1 112.3(6) . .
N2 C14 H14 123.9 . .
N1 C14 H14 123.9 . .
C14 N1 C15 106.2(6) . .
C14 N1 C16 127.3(6) . .
C15 N1 C16 126.5(5) . .
N1 C16 C17 111.5(6) . .
N1 C16 H16A 109.3 . .
C17 C16 H16A 109.3 . .
N1 C16 H16B 109.3 . .
C17 C16 H16B 109.3 . .
H16A C16 H16B 108.0 . .
C22 C17 C18 117.5(7) . .
C22 C17 C16 121.7(9) . .
C18 C17 C16 120.6(8) . .
C19 C18 C17 122.7(8) . .
C19 C18 H18 118.7 . .
C17 C18 H18 118.7 . .
C20 C19 C18 118.4(9) . .
C20 C19 C23 120.3(8) . .
C18 C19 C23 121.3(8) . .
C19 C20 C21 120.5(9) . .
C19 C20 H20 119.8 . .
C21 C20 H20 119.8 . .
C20 C21 C22 119.5(9) . .
C20 C21 H21 120.2 . .
C22 C21 H21 120.2 . .
C17 C22 C21 121.3(9) . .
C17 C22 H22 119.3 . .
C21 C22 H22 119.3 . .
N4 C23 C19 111.8(6) . .
N4 C23 H23A 109.3 . .
C19 C23 H23A 109.3 . .
N4 C23 H23B 109.3 . .
C19 C23 H23B 109.3 . .
H23A C23 H23B 107.9 . .
C25 N4 C24 106.5(7) . .
C25 N4 C23 128.4(7) . .
C24 N4 C23 125.1(6) . .
N3 C25 N4 112.8(7) . .
N3 C25 H25 123.6 . .
N4 C25 H25 123.6 . .
N3 C26 C24 109.1(8) . .
N3 C26 H26 125.4 . .
C24 C26 H26 125.4 . .

loop_
_geom_bond_atom_site_label_1
_geom_bond_atom_site_label_2
_geom_bond_distance
_geom_bond_site_symmetry_2
Cd1 N2 2.270(6) .
Cd1 N2 2.270(6) 2_656
Cd1 O6 2.359(4) 4_546
Cd1 O6 2.359(4) 3_545
Cd1 O2 2.426(4) .
Cd1 O2 2.426(4) 2_656
Cd2 N3 2.235(5) .
Cd2 O1 2.272(5) .
Cd2 O7 2.326(4) 4_546
Cd2 O6 2.345(4) 3_545
Cd2 O3 2.353(6) 1_545
Cd2 O4 2.409(5) 1_545
Cd2 C2 2.733(8) 1_545
O1 C1 1.253(8) .
O2 C1 1.249(7) .
O3 C2 1.280(7) .
O3 Cd2 2.353(6) 1_565
O4 C2 1.248(9) .
O4 Cd2 2.409(5) 1_565
O5 C10 1.412(8) .
O5 C9 1.425(9) .
O6 C11 1.261(7) .
O6 Cd2 2.345(4) 3_455
O6 Cd1 2.359(4) 3_455
O7 C11 1.262(7) .
O7 Cd2 2.326(4) 4_556
C15 C13 1.347(10) .
C15 N1 1.369(9) .
C15 H15 0.9300 .
N2 C14 1.318(9) .
N2 C13 1.385(8) .
N3 C25 1.318(10) .
N3 C26 1.361(9) .
C24 N4 1.358(12) .
C24 C26 1.385(10) .
C24 H24 0.9300 .
C1 C3 1.526(10) .
C2 C5 1.480(10) .
C2 Cd2 2.733(8) 1_565
C3 C8 1.369(9) .
C3 C4 1.394(10) .
C4 C5 1.374(10) .
C4 H4 0.9300 .
C5 C6 1.415(9) .
C6 C7 1.371(11) .
C6 H6 0.9300 .
C7 C8 1.377(10) .
C7 C9 1.525(7) .
C8 H8 0.9300 .
C9 H9A 0.9700 .
C9 H9B 0.9700 .
C10 C11 1.508(10) .
C10 C12 1.565(11) .
C10 H10 0.9800 .
C12 H12A 0.9600 .
C12 H12B 0.9600 .
C12 H12C 0.9600 .
C13 H13 0.9300 .
C14 N1 1.346(8) .
C14 H14 0.9300 .
N1 C16 1.470(9) .
C16 C17 1.483(9) .
C16 H16A 0.9700 .
C16 H16B 0.9700 .
C17 C22 1.361(12) .
C17 C18 1.400(13) .
C18 C19 1.376(10) .
C18 H18 0.9300 .
C19 C20 1.374(11) .
C19 C23 1.486(12) .
C20 C21 1.389(12) .
C20 H20 0.9300 .
C21 C22 1.394(10) .
C21 H21 0.9300 .
C22 H22 0.9300 .
C23 N4 1.474(10) .
C23 H23A 0.9700 .
C23 H23B 0.9700 .
N4 C25 1.340(9) .
C25 H25 0.9300 .
C26 H26 0.9300 .

loop_
_geom_torsion_atom_site_label_1
_geom_torsion_atom_site_label_2
_geom_torsion_atom_site_label_3
_geom_torsion_atom_site_label_4
_geom_torsion
_geom_torsion_site_symmetry_1
N3 Cd2 O1 C1 84.3(5) .
O7 Cd2 O1 C1 -83.9(5) 4_546
O6 Cd2 O1 C1 -12.3(5) 3_545
O3 Cd2 O1 C1 -174.3(4) 1_545
O4 Cd2 O1 C1 -175.6(5) 1_545
C2 Cd2 O1 C1 -172.9(4) 1_545
N2 Cd1 O2 C1 166.5(6) .
N2 Cd1 O2 C1 42.0(6) 2_656
O6 Cd1 O2 C1 -40.3(6) 4_546
O6 Cd1 O2 C1 -106.3(6) 3_545
O2 Cd1 O2 C1 103.7(6) 2_656
N2 Cd1 N2 C14 65.6(6) 2_656
O6 Cd1 N2 C14 -154.5(5) 4_546
O6 Cd1 N2 C14 -92.4(6) 3_545
O2 Cd1 N2 C14 -14.7(6) .
O2 Cd1 N2 C14 143.2(6) 2_656
N2 Cd1 N2 C13 -124.3(7) 2_656
O6 Cd1 N2 C13 15.6(8) 4_546
O6 Cd1 N2 C13 77.7(6) 3_545
O2 Cd1 N2 C13 155.4(6) .
O2 Cd1 N2 C13 -46.6(6) 2_656
O1 Cd2 N3 C25 -53.7(6) .
O7 Cd2 N3 C25 6.2(11) 4_546
O6 Cd2 N3 C25 64.7(6) 3_545
O3 Cd2 N3 C25 165.0(5) 1_545
O4 Cd2 N3 C25 -139.5(5) 1_545
C2 Cd2 N3 C25 -167.2(5) 1_545
O1 Cd2 N3 C26 127.7(6) .
O7 Cd2 N3 C26 -172.4(6) 4_546
O6 Cd2 N3 C26 -113.8(6) 3_545
O3 Cd2 N3 C26 -13.5(6) 1_545
O4 Cd2 N3 C26 41.9(6) 1_545
C2 Cd2 N3 C26 14.3(6) 1_545
Cd1 O2 C1 O1 77.9(9) .
Cd1 O2 C1 C3 -102.3(7) .
Cd2 O1 C1 O2 -1.2(8) .
Cd2 O1 C1 C3 178.9(4) .
Cd2 O4 C2 O3 7.9(7) 1_565
Cd2 O4 C2 C5 -171.7(6) 1_565
Cd2 O3 C2 O4 -8.1(7) 1_565
Cd2 O3 C2 C5 171.5(6) 1_565
O2 C1 C3 C8 161.2(6) .
O1 C1 C3 C8 -19.0(9) .
O2 C1 C3 C4 -17.5(9) .
O1 C1 C3 C4 162.4(7) .
C8 C3 C4 C5 2.8(10) .
C1 C3 C4 C5 -178.6(6) .
C3 C4 C5 C6 -2.9(9) .
C3 C4 C5 C2 -179.2(7) .
O4 C2 C5 C4 -172.1(7) .
O3 C2 C5 C4 8.3(11) .
O4 C2 C5 C6 11.7(11) .
O3 C2 C5 C6 -168.0(6) .
C4 C5 C6 C7 1.0(10) .
C2 C5 C6 C7 177.5(6) .
C5 C6 C7 C8 1.1(9) .
C5 C6 C7 C9 -179.7(6) .
C4 C3 C8 C7 -0.6(10) .
C1 C3 C8 C7 -179.3(6) .
C6 C7 C8 C3 -1.3(9) .
C9 C7 C8 C3 179.5(6) .
C10 O5 C9 C7 -67.5(8) .
C6 C7 C9 O5 153.1(6) .
C8 C7 C9 O5 -27.8(9) .
C9 O5 C10 C11 -65.5(7) .
C9 O5 C10 C12 174.5(5) .
Cd2 O6 C11 O7 135.9(6) 3_455
Cd1 O6 C11 O7 -6.2(8) 3_455
Cd2 O6 C11 C10 -45.9(9) 3_455
Cd1 O6 C11 C10 171.9(5) 3_455
Cd2 O7 C11 O6 -68.1(11) 4_556
Cd2 O7 C11 C10 113.7(6) 4_556
O5 C10 C11 O6 -19.9(9) .
C12 C10 C11 O6 98.8(8) .
O5 C10 C11 O7 158.4(6) .
C12 C10 C11 O7 -82.9(7) .
N1 C15 C13 N2 1.6(9) .
C14 N2 C13 C15 -1.1(9) .
Cd1 N2 C13 C15 -172.8(5) .
C13 N2 C14 N1 0.2(9) .
Cd1 N2 C14 N1 172.4(5) .
N2 C14 N1 C15 0.8(9) .
N2 C14 N1 C16 179.5(7) .
C13 C15 N1 C14 -1.5(9) .
C13 C15 N1 C16 179.8(8) .
C14 N1 C16 C17 31.8(11) .
C15 N1 C16 C17 -149.8(8) .
N1 C16 C17 C22 -104.7(10) .
N1 C16 C17 C18 71.3(9) .
C22 C17 C18 C19 1.0(12) .
C16 C17 C18 C19 -175.1(7) .
C17 C18 C19 C20 -3.1(12) .
C17 C18 C19 C23 175.4(8) .
C18 C19 C20 C21 3.7(13) .
C23 C19 C20 C21 -174.7(8) .
C19 C20 C21 C22 -2.4(14) .
C18 C17 C22 C21 0.4(13) .
C16 C17 C22 C21 176.5(7) .
C20 C21 C22 C17 0.3(13) .
C20 C19 C23 N4 98.5(9) .
C18 C19 C23 N4 -79.9(10) .
C26 C24 N4 C25 0.5(8) .
C26 C24 N4 C23 -177.5(6) .
C19 C23 N4 C25 0.9(11) .
C19 C23 N4 C24 178.4(7) .
C26 N3 C25 N4 -0.1(8) .
Cd2 N3 C25 N4 -178.9(4) .
C24 N4 C25 N3 -0.3(9) .
C23 N4 C25 N3 177.6(6) .
C25 N3 C26 C24 0.4(8) .
Cd2 N3 C26 C24 179.2(4) .
N4 C24 C26 N3 -0.6(8) .
